data_8000231
loop_
_publ_author_name
'Kobayashi, Yoichi'
'Shima, Kentaro'
'Mutoh, Katsuya'
'Abe, Jiro'

_publ_section_title
;
 Fast Photochromism Involving Thermally-Activated Valence Isomerization of
 Phenoxyl-Imidazolyl Radical Complex Derivatives.
;
_journal_issue 16
_journal_name_full 'The journal of physical chemistry letters'
_journal_page_first 3067
_journal_page_last 3072
_journal_paper_doi 10.1021/acs.jpclett.6b01271
_journal_volume 7
_journal_year 2016
_chemical_formula_sum 'C37 H39 N2 O2'
_chemical_formula_weight 543.70
_space_group_crystal_system orthorhombic
_space_group_IT_number 33
_space_group_name_Hall 'P 2c -2n'
_space_group_name_H-M_alt 'P n a 21'
_symmetry_space_group_name_Hall 'P 2c -2n'
_symmetry_space_group_name_H-M 'P n a 21'
_atom_sites_solution_hydrogens geom
_atom_sites_solution_primary direct
_atom_sites_solution_secondary difmap
_cell_angle_alpha 90
_cell_angle_beta 90
_cell_angle_gamma 90
_cell_formula_units_Z 4
_cell_length_a 22.9575(12)
_cell_length_b 13.5678(7)
_cell_length_c 10.0581(5)
_cell_measurement_reflns_used 192
_cell_measurement_temperature 90.0
_cell_measurement_theta_max 25.6561
_cell_measurement_theta_min 2.5232
_cell_volume 3132.9(3)
_computing_cell_refinement 'APEX2 v2013.6-2 (Bruker AXS)'
_computing_data_collection 'Bruker SMART APEXII'
_computing_data_reduction 'SAINT V8.32B (Bruker AXS Inc., 2013)'
_computing_molecular_graphics 'XSHELL V6.3.1 (Bruker AXS)'
_computing_publication_material 'Generate Report (Bruker AXS)'
_computing_structure_refinement 'SHELXL-2013 (Sheldrick, 2013)'
_diffrn_ambient_temperature 90.0
_diffrn_detector_area_resol_mean 8.3333
_diffrn_measured_fraction_theta_full 0.999
_diffrn_measured_fraction_theta_max 0.999
_diffrn_measurement_device_type 'Bruker D8 goniometer'
_diffrn_measurement_method 'omega scans'
_diffrn_radiation_monochromator graphite
_diffrn_radiation_type MoK\a
_diffrn_radiation_wavelength 0.71073
_diffrn_reflns_av_R_equivalents 0.0197
_diffrn_reflns_limit_h_max 27
_diffrn_reflns_limit_h_min -27
_diffrn_reflns_limit_k_max 6
_diffrn_reflns_limit_k_min -16
_diffrn_reflns_limit_l_max 12
_diffrn_reflns_limit_l_min -12
_diffrn_reflns_number 14492
_diffrn_reflns_theta_full 25.72
_diffrn_reflns_theta_max 25.72
_diffrn_reflns_theta_min 1.74
_diffrn_source 'sealed tube'
_exptl_absorpt_coefficient_mu 0.071
_exptl_absorpt_correction_T_max 0.99
_exptl_absorpt_correction_T_min 0.89
_exptl_absorpt_correction_type empirical
_exptl_absorpt_process_details 'SADABS Sheldrick 1996'
_exptl_crystal_colour colorless
_exptl_crystal_density_diffrn 1.153
_exptl_crystal_density_method 'not measured'
_exptl_crystal_description block
_exptl_crystal_F_000 1164
_exptl_crystal_size_max 0.600
_exptl_crystal_size_mid 0.100
_exptl_crystal_size_min 0.100
_refine_diff_density_max 0.538
_refine_diff_density_min -0.323
_refine_ls_abs_structure_details
;
Flack x determined using 2278 quotients [(I+)-(I-)]/[(I+)+(I-)]
(Parsons and Flack (2004), Acta Cryst. A60, s61).
;
_refine_ls_abs_structure_Flack 1.1(5)
_refine_ls_extinction_method none
_refine_ls_goodness_of_fit_ref 0.990
_refine_ls_hydrogen_treatment constr
_refine_ls_matrix_type full
_refine_ls_number_parameters 377
_refine_ls_number_reflns 5834
_refine_ls_number_restraints 31
_refine_ls_restrained_S_all 1.133
_refine_ls_R_factor_all 0.0553
_refine_ls_R_factor_gt 0.0486
_refine_ls_shift/su_max 0.013
_refine_ls_shift/su_mean 0.000
_refine_ls_structure_factor_coef Fsqd
_refine_ls_weighting_details 'w=1/[\s^2^(Fo^2^)+(0.0627P)^2^+2.2091P] where P=(Fo^2^+2Fc^2^)/3'
_refine_ls_weighting_scheme calc
_refine_ls_wR_factor_gt 0.1231
_refine_ls_wR_factor_ref 0.1280
_reflns_number_gt 5260
_reflns_number_total 5834
_reflns_threshold_expression 'I > 2\s(I)'
_cod_data_source_file jz6b01271_si_003.cif
_cod_data_source_block I
_cod_depositor_comments 'Adding full bibliography for 8000231--8000232.cif.'
_cod_database_code 8000231

loop_
_space_group_symop_operation_xyz
'x, y, z'
'-x, -y, z+1/2'
'x+1/2, -y+1/2, z'
'-x+1/2, y+1/2, z+1/2'

loop_
_atom_site_type_symbol
_atom_site_label
_atom_site_fract_x
_atom_site_fract_y
_atom_site_fract_z
_atom_site_U_iso_or_equiv
_atom_site_adp_type
_atom_site_calc_flag
_atom_site_refinement_flags_adp
_atom_site_refinement_flags_posn
_atom_site_occupancy
_atom_site_disorder_assembly
_atom_site_disorder_group
C C2 0.14853(13) 0.3305(2) -0.1499(3) 0.0215(6) Uani d . . 1 . .
C C3 0.07244(16) 0.2204(2) -0.2979(3) 0.0298(8) Uani d . . 1 . .
H H3 0.0455 0.1837 -0.3498 0.036 Uiso calc U R 1 . .
C C4 0.06928(15) 0.2147(2) -0.1601(3) 0.0270(7) Uani d . . 1 . .
H H4 0.041 0.1741 -0.1182 0.032 Uiso calc U R 1 . .
C C6 0.15243(16) 0.3350(2) -0.2865(3) 0.0267(7) Uani d . . 1 . .
H H6 0.1806 0.3757 -0.3286 0.032 Uiso calc U R 1 . .
C C7 0.10853(14) 0.2698(2) -0.0845(3) 0.0224(7) Uani d . . 1 . .
C C8 0.05014(13) 0.1922(2) 0.2251(3) 0.0225(6) Uani d . . 1 . .
C C9 0.11363(16) 0.2779(2) -0.3618(3) 0.0298(8) Uani d . . 1 . .
H H9 0.1156 0.2787 -0.4562 0.036 Uiso calc U R 1 . .
C C10 0.20289(14) 0.4421(2) 0.2772(3) 0.0228(6) Uani d . . 1 . .
C C12 0.16433(13) 0.3715(2) 0.2093(3) 0.0214(6) Uani d . . 1 . .
C C13 0.11749(13) 0.2815(2) 0.0581(3) 0.0202(6) Uani d . . 1 . .
C C14 0.28933(16) 0.5426(3) 0.2960(4) 0.0341(8) Uani d . . 1 . .
H H14 0.3238 0.5683 0.2571 0.041 Uiso calc U R 1 . .
C C15 0.21165(15) 0.5630(2) -0.1071(3) 0.0264(7) Uani d . . 1 . .
C C16 0.18595(14) 0.3891(2) -0.0508(3) 0.0208(6) Uani d . . 1 . .
C C17 0.09586(13) 0.2612(2) 0.1833(3) 0.0211(6) Uani d . . 1 . .
C C18 0.26922(16) 0.5271(2) -0.1560(3) 0.0307(8) Uani d . . 1 . .
C C19 0.24846(14) 0.3624(2) -0.0716(3) 0.0232(7) Uani d . . 1 . .
H H19 0.261 0.2985 -0.0458 0.028 Uiso calc U R 1 . .
C C20 0.17388(15) 0.4973(2) -0.0602(3) 0.0238(7) Uani d . . 1 . .
H H20 0.137 0.5205 -0.031 0.029 Uiso calc U R 1 . .
C C21 0.25399(15) 0.4793(2) 0.2234(3) 0.0296(7) Uani d . . 1 . .
H H21 0.265 0.4612 0.1357 0.035 Uiso calc U R 1 . .
C C22 0.02039(14) 0.2085(3) 0.3446(3) 0.0284(7) Uani d . . 1 . .
H H22 0.0295 0.2645 0.3975 0.034 Uiso calc U R 1 . .
C C23 0.28760(14) 0.4241(2) -0.1246(3) 0.0265(7) Uani d . . 1 . .
C C24 0.22329(18) 0.5322(2) 0.4795(4) 0.0353(8) Uani d . . 1 . .
H H24 0.2128 0.55 0.5676 0.042 Uiso calc U R 1 . .
C C25 -0.00743(16) 0.0453(3) 0.1913(4) 0.0362(9) Uani d . . 1 . .
H H25 -0.017 -0.0104 0.1383 0.043 Uiso calc U R 1 . .
C C26 0.19878(19) 0.6740(2) -0.1088(4) 0.0373(9) Uani d . . 1 . .
C C27 0.35094(16) 0.3944(3) -0.1494(4) 0.0406(9) Uani d . . 1 . .
C C28 0.18739(16) 0.4705(2) 0.4063(3) 0.0276(7) Uani d . . 1 . .
H H28 0.152 0.4472 0.4441 0.033 Uiso calc U R 1 . .
C C29 0.27454(17) 0.5682(2) 0.4244(4) 0.0340(8) Uani d . . 1 . .
H H29 0.2992 0.6101 0.4748 0.041 Uiso calc U R 1 . .
C C30 0.03613(14) 0.1091(2) 0.1511(3) 0.0277(7) Uani d . . 1 . .
H H30 0.0569 0.0958 0.0714 0.033 Uiso calc U R 1 . .
C C31 -0.03703(16) 0.0627(3) 0.3087(4) 0.0386(10) Uani d . . 1 . .
H H31 -0.0673 0.0195 0.3363 0.046 Uiso calc U R 1 . .
C C32 -0.02230(15) 0.1432(3) 0.3857(4) 0.0367(9) Uani d . . 1 . .
H H32 -0.0417 0.1538 0.4679 0.044 Uiso calc U R 1 . .
C C33 0.24581(19) 0.7275(3) -0.0265(4) 0.0393(9) Uani d . . 1 . .
H H33A 0.2357 0.7974 -0.0187 0.059 Uiso calc U R 1 . .
H H33B 0.2836 0.7209 -0.0709 0.059 Uiso calc U R 1 . .
H H33C 0.248 0.6981 0.0623 0.059 Uiso calc U R 1 . .
C C34 0.1402(2) 0.6955(3) -0.0455(5) 0.0525(12) Uani d . . 1 . .
H H34A 0.1394 0.6684 0.0449 0.079 Uiso calc U R 1 . .
H H34B 0.1093 0.6649 -0.0985 0.079 Uiso calc U R 1 . .
H H34C 0.134 0.7669 -0.0419 0.079 Uiso calc U R 1 . .
C C35 0.36494(18) 0.4018(3) -0.2989(4) 0.0445(10) Uani d . . 1 . .
H H35A 0.4047 0.3785 -0.3149 0.067 Uiso calc U R 1 . .
H H35B 0.3615 0.4706 -0.3276 0.067 Uiso calc U R 1 . .
H H35C 0.3374 0.3611 -0.3493 0.067 Uiso calc U R 1 . .
C C36 0.3616(2) 0.2882(5) -0.1090(7) 0.084(2) Uani d . . 1 . .
H H36A 0.3552 0.2811 -0.0132 0.125 Uiso calc U R 1 . .
H H36B 0.4017 0.2699 -0.1306 0.125 Uiso calc U R 1 . .
H H36C 0.3346 0.2451 -0.1572 0.125 Uiso calc U R 1 . .
C C37 0.39100(19) 0.4647(5) -0.0717(4) 0.0724(18) Uani d . . 1 . .
H H37A 0.3814 0.4615 0.0232 0.109 Uiso calc U R 1 . .
H H37B 0.3854 0.5322 -0.1038 0.109 Uiso calc U R 1 . .
H H37C 0.4317 0.4451 -0.0848 0.109 Uiso calc U R 1 . .
C C38 0.1985(3) 0.7144(3) -0.2518(4) 0.0682(17) Uani d . . 1 . .
H H38A 0.1895 0.785 -0.2502 0.102 Uiso calc U R 1 . .
H H38B 0.169 0.6796 -0.3042 0.102 Uiso calc U R 1 . .
H H38C 0.2369 0.7044 -0.2921 0.102 Uiso calc U R 1 . .
C C58 0.0248(8) 0.5507(13) 0.336(2) 0.264(5) Uani d U . 1 A 1
H H58A 0.0153 0.6199 0.3136 0.317 Uiso calc U R 1 A 1
H H58B 0.0667 0.544 0.3148 0.317 Uiso calc U R 1 A 1
O O3 0.0265(6) 0.5556(10) 0.5168(18) 0.289(5) Uani d U . 1 A 1
C C60 -0.0072(8) 0.4876(14) 0.203(2) 0.264(5) Uani d U . 1 A 1
H H60A -0.0033 0.4164 0.2169 0.396 Uiso calc U R 1 A 1
H H60B 0.0123 0.5061 0.1199 0.396 Uiso calc U R 1 A 1
H H60C -0.0486 0.5049 0.1973 0.396 Uiso calc U R 1 A 1
N N1 0.12520(11) 0.31791(18) 0.2749(3) 0.0213(5) Uani d . . 1 . .
N N2 0.16170(11) 0.34970(19) 0.0763(2) 0.0204(5) Uani d . . 1 . .
O O1 0.30083(15) 0.58205(19) -0.2212(3) 0.0522(8) Uani d . . 1 . .

loop_
_atom_site_aniso_label
_atom_site_aniso_U_11
_atom_site_aniso_U_22
_atom_site_aniso_U_33
_atom_site_aniso_U_12
_atom_site_aniso_U_13
_atom_site_aniso_U_23
C2 0.0250(15) 0.0192(15) 0.0202(15) -0.0022(12) -0.0011(13) -0.0005(12)
C3 0.0406(19) 0.0278(16) 0.0211(16) -0.0091(15) -0.0087(15) -0.0011(13)
C4 0.0297(17) 0.0283(16) 0.0229(16) -0.0074(14) -0.0041(14) 0.0004(13)
C6 0.0364(19) 0.0243(15) 0.0192(16) -0.0055(14) 0.0000(14) 0.0010(13)
C7 0.0261(16) 0.0217(15) 0.0195(16) -0.0014(12) -0.0027(13) 0.0010(12)
C8 0.0192(15) 0.0288(16) 0.0197(15) -0.0007(13) -0.0042(12) 0.0088(13)
C9 0.042(2) 0.0294(18) 0.0177(15) -0.0052(15) -0.0060(15) -0.0002(13)
C10 0.0283(16) 0.0207(14) 0.0193(14) -0.0009(13) -0.0059(13) 0.0039(13)
C12 0.0251(16) 0.0218(14) 0.0172(15) 0.0001(12) 0.0002(13) 0.0005(12)
C13 0.0196(16) 0.0212(15) 0.0199(15) -0.0028(12) -0.0016(13) -0.0010(12)
C14 0.039(2) 0.0333(18) 0.0299(19) -0.0135(15) -0.0090(16) 0.0061(15)
C15 0.0404(19) 0.0227(15) 0.0161(14) -0.0039(14) -0.0069(14) -0.0001(12)
C16 0.0276(17) 0.0213(15) 0.0135(13) -0.0049(13) 0.0002(12) 0.0018(11)
C17 0.0196(15) 0.0242(15) 0.0195(14) 0.0000(12) -0.0014(12) 0.0010(12)
C18 0.047(2) 0.0289(17) 0.0165(15) -0.0163(15) 0.0024(15) -0.0039(13)
C19 0.0270(16) 0.0248(15) 0.0177(15) -0.0016(13) 0.0001(13) 0.0021(12)
C20 0.0307(17) 0.0231(15) 0.0176(14) 0.0006(13) -0.0040(13) -0.0024(12)
C21 0.0339(18) 0.0350(17) 0.0198(15) -0.0060(15) -0.0027(14) 0.0008(14)
C22 0.0237(16) 0.0370(18) 0.0245(16) -0.0006(14) 0.0015(14) 0.0054(14)
C23 0.0278(17) 0.0350(18) 0.0166(15) -0.0058(14) 0.0007(13) -0.0016(13)
C24 0.059(2) 0.0233(16) 0.0232(17) -0.0036(17) -0.0020(17) -0.0044(14)
C25 0.036(2) 0.0371(19) 0.0352(19) -0.0128(16) -0.0162(17) 0.0133(16)
C26 0.064(3) 0.0190(16) 0.0284(17) -0.0051(16) -0.0142(18) -0.0028(14)
C27 0.0264(18) 0.068(3) 0.0279(19) -0.0061(18) 0.0059(15) 0.0074(18)
C28 0.0385(19) 0.0225(15) 0.0217(16) -0.0040(14) 0.0007(14) 0.0003(13)
C29 0.048(2) 0.0236(16) 0.0300(19) -0.0111(16) -0.0137(17) 0.0010(14)
C30 0.0276(17) 0.0308(18) 0.0247(17) -0.0052(14) -0.0041(14) 0.0079(14)
C31 0.0241(18) 0.051(2) 0.041(2) -0.0112(16) -0.0069(16) 0.0208(17)
C32 0.0220(17) 0.055(2) 0.0329(19) -0.0009(16) 0.0039(15) 0.0163(18)
C33 0.060(3) 0.0260(18) 0.0321(19) -0.0140(18) 0.0002(18) -0.0068(15)
C34 0.058(3) 0.0251(19) 0.075(3) 0.0081(18) -0.023(2) -0.0126(19)
C35 0.041(2) 0.060(3) 0.032(2) -0.0104(19) 0.0133(18) -0.0097(19)
C36 0.043(3) 0.112(5) 0.096(4) 0.038(3) 0.034(3) 0.057(4)
C37 0.032(2) 0.157(6) 0.029(2) -0.030(3) 0.0026(18) -0.006(3)
C38 0.150(5) 0.0193(18) 0.035(2) -0.008(2) -0.029(3) 0.0045(16)
C58 0.248(6) 0.248(6) 0.297(7) 0.163(5) 0.003(5) 0.006(5)
O3 0.262(7) 0.278(7) 0.327(9) 0.167(6) -0.011(7) 0.006(7)
C60 0.241(8) 0.238(8) 0.314(9) 0.170(7) -0.008(7) 0.020(7)
N1 0.0218(13) 0.0236(13) 0.0184(13) -0.0017(10) 0.0004(11) 0.0002(11)
N2 0.0223(13) 0.0228(13) 0.0163(12) -0.0039(10) 0.0003(11) 0.0006(10)
O1 0.075(2) 0.0349(14) 0.0473(17) -0.0255(14) 0.0290(16) -0.0031(14)

loop_
_atom_type_symbol
_atom_type_description
_atom_type_scat_dispersion_real
_atom_type_scat_dispersion_imag
_atom_type_scat_source
C C 0.0033 0.0016 'International Tables Vol C Tables 4.2.6.8 and 6.1.1.4'
H H 0.0000 0.0000 'International Tables Vol C Tables 4.2.6.8 and 6.1.1.4'
N N 0.0061 0.0033 'International Tables Vol C Tables 4.2.6.8 and 6.1.1.4'
O O 0.0106 0.0060 'International Tables Vol C Tables 4.2.6.8 and 6.1.1.4'

loop_
_geom_angle_atom_site_label_1
_geom_angle_atom_site_label_2
_geom_angle_atom_site_label_3
_geom_angle
C6 C2 C7 122.5(3)
C6 C2 C16 126.0(3)
C7 C2 C16 111.5(3)
C9 C3 C4 122.0(3)
C9 C3 H3 119.0
C4 C3 H3 119.0
C3 C4 C7 118.6(3)
C3 C4 H4 120.7
C7 C4 H4 120.7
C2 C6 C9 118.2(3)
C2 C6 H6 120.9
C9 C6 H6 120.9
C4 C7 C2 118.9(3)
C4 C7 C13 133.2(3)
C2 C7 C13 107.8(3)
C30 C8 C22 118.4(3)
C30 C8 C17 122.0(3)
C22 C8 C17 119.6(3)
C3 C9 C6 119.6(3)
C3 C9 H9 120.2
C6 C9 H9 120.2
C21 C10 C28 118.5(3)
C21 C10 C12 124.4(3)
C28 C10 C12 117.1(3)
N1 C12 N2 109.6(3)
N1 C12 C10 122.1(3)
N2 C12 C10 128.3(3)
C17 C13 N2 106.1(3)
C17 C13 C7 145.5(3)
N2 C13 C7 107.8(3)
C29 C14 C21 120.3(3)
C29 C14 H14 119.9
C21 C14 H14 119.9
C20 C15 C18 118.5(3)
C20 C15 C26 122.4(3)
C18 C15 C26 119.1(3)
N2 C16 C19 113.0(3)
N2 C16 C20 109.7(2)
C19 C16 C20 114.0(3)
N2 C16 C2 99.3(2)
C19 C16 C2 108.7(2)
C20 C16 C2 111.3(3)
N1 C17 C13 108.8(3)
N1 C17 C8 121.0(3)
C13 C17 C8 130.2(3)
O1 C18 C15 120.1(3)
O1 C18 C23 120.9(3)
C15 C18 C23 119.0(3)
C23 C19 C16 123.3(3)
C23 C19 H19 118.4
C16 C19 H19 118.4
C15 C20 C16 124.0(3)
C15 C20 H20 118.0
C16 C20 H20 118.0
C10 C21 C14 120.9(3)
C10 C21 H21 119.5
C14 C21 H21 119.5
C32 C22 C8 120.0(3)
C32 C22 H22 120.0
C8 C22 H22 120.0
C19 C23 C18 118.7(3)
C19 C23 C27 122.6(3)
C18 C23 C27 118.7(3)
C28 C24 C29 120.3(3)
C28 C24 H24 119.9
C29 C24 H24 119.9
C30 C25 C31 119.9(4)
C30 C25 H25 120.1
C31 C25 H25 120.1
C34 C26 C15 110.7(3)
C34 C26 C38 108.7(4)
C15 C26 C38 111.1(3)
C34 C26 C33 107.8(3)
C15 C26 C33 108.7(3)
C38 C26 C33 109.7(3)
C36 C27 C23 111.0(3)
C36 C27 C37 110.9(5)
C23 C27 C37 108.8(4)
C36 C27 C35 106.8(4)
C23 C27 C35 109.9(3)
C37 C27 C35 109.3(3)
C24 C28 C10 120.5(3)
C24 C28 H28 119.8
C10 C28 H28 119.8
C14 C29 C24 119.5(3)
C14 C29 H29 120.2
C24 C29 H29 120.2
C25 C30 C8 121.3(3)
C25 C30 H30 119.4
C8 C30 H30 119.4
C32 C31 C25 119.6(3)
C32 C31 H31 120.2
C25 C31 H31 120.2
C31 C32 C22 120.8(4)
C31 C32 H32 119.6
C22 C32 H32 119.6
C26 C33 H33A 109.5
C26 C33 H33B 109.5
H33A C33 H33B 109.5
C26 C33 H33C 109.5
H33A C33 H33C 109.5
H33B C33 H33C 109.5
C26 C34 H34A 109.5
C26 C34 H34B 109.5
H34A C34 H34B 109.5
C26 C34 H34C 109.5
H34A C34 H34C 109.5
H34B C34 H34C 109.5
C27 C35 H35A 109.5
C27 C35 H35B 109.5
H35A C35 H35B 109.5
C27 C35 H35C 109.5
H35A C35 H35C 109.5
H35B C35 H35C 109.5
C27 C36 H36A 109.5
C27 C36 H36B 109.5
H36A C36 H36B 109.5
C27 C36 H36C 109.5
H36A C36 H36C 109.5
H36B C36 H36C 109.5
C27 C37 H37A 109.5
C27 C37 H37B 109.5
H37A C37 H37B 109.5
C27 C37 H37C 109.5
H37A C37 H37C 109.5
H37B C37 H37C 109.5
C26 C38 H38A 109.5
C26 C38 H38B 109.5
H38A C38 H38B 109.5
C26 C38 H38C 109.5
H38A C38 H38C 109.5
H38B C38 H38C 109.5
C60 C58 O3 142.3(17)
C60 C58 H58A 101.4
O3 C58 H58A 101.4
C60 C58 H58B 101.4
O3 C58 H58B 101.4
H58A C58 H58B 104.6
C58 C60 H60A 109.5
C58 C60 H60B 109.5
H60A C60 H60B 109.5
C58 C60 H60C 109.5
H60A C60 H60C 109.5
H60B C60 H60C 109.5
C12 N1 C17 107.7(2)
C12 N2 C13 107.7(2)
C12 N2 C16 137.8(3)
C13 N2 C16 113.6(2)

loop_
_geom_bond_atom_site_label_1
_geom_bond_atom_site_label_2
_geom_bond_distance
C2 C6 1.379(4)
C2 C7 1.397(4)
C2 C16 1.537(4)
C3 C9 1.385(5)
C3 C4 1.390(5)
C3 H3 0.95
C4 C7 1.396(4)
C4 H4 0.95
C6 C9 1.402(5)
C6 H6 0.95
C7 C13 1.458(4)
C8 C30 1.389(5)
C8 C22 1.400(5)
C8 C17 1.468(4)
C9 H9 0.95
C10 C21 1.387(5)
C10 C28 1.400(5)
C10 C12 1.472(4)
C12 N1 1.331(4)
C12 N2 1.372(4)
C13 C17 1.381(4)
C13 N2 1.385(4)
C14 C29 1.380(6)
C14 C21 1.389(5)
C14 H14 0.95
C15 C20 1.329(5)
C15 C18 1.492(5)
C15 C26 1.535(4)
C16 N2 1.493(4)
C16 C19 1.495(4)
C16 C20 1.497(4)
C17 N1 1.376(4)
C18 O1 1.229(4)
C18 C23 1.494(5)
C19 C23 1.339(4)
C19 H19 0.95
C20 H20 0.95
C21 H21 0.95
C22 C32 1.385(5)
C22 H22 0.95
C23 C27 1.529(5)
C24 C28 1.386(5)
C24 C29 1.389(5)
C24 H24 0.95
C25 C30 1.383(5)
C25 C31 1.383(6)
C25 H25 0.95
C26 C34 1.516(6)
C26 C38 1.539(6)
C26 C33 1.542(5)
C27 C36 1.517(7)
C27 C37 1.538(6)
C27 C35 1.541(5)
C28 H28 0.95
C29 H29 0.95
C30 H30 0.95
C31 C32 1.381(6)
C31 H31 0.95
C32 H32 0.95
C33 H33A 0.98
C33 H33B 0.98
C33 H33C 0.98
C34 H34A 0.98
C34 H34B 0.98
C34 H34C 0.98
C35 H35A 0.98
C35 H35B 0.98
C35 H35C 0.98
C36 H36A 0.98
C36 H36B 0.98
C36 H36C 0.98
C37 H37A 0.98
C37 H37B 0.98
C37 H37C 0.98
C38 H38A 0.98
C38 H38B 0.98
C38 H38C 0.98
C58 C60 1.75(2)
C58 O3 1.82(2)
C58 H58A 0.99
C58 H58B 0.99
C60 H60A 0.98
C60 H60B 0.98
C60 H60C 0.98
